data_7051399
_journal_name_full 'New Journal of Chemistry'
_journal_paper_doi 10.1039/a808621d
_journal_year 1999
_chemical_formula_moiety '[W(CO)4(C2H4)2]'
_chemical_formula_sum 'C8 H8 O4 W'
_chemical_formula_weight 351.99
_space_group_IT_number 41
_symmetry_cell_setting orthorhombic
_symmetry_space_group_name_Hall 'A 2 -2ab'
_symmetry_space_group_name_H-M 'A b a 2'
_cell_angle_alpha 90.00
_cell_angle_beta 90.00
_cell_angle_gamma 90.00
_cell_formula_units_Z 4
_cell_length_a 12.458(3)
_cell_length_b 6.370(2)
_cell_length_c 12.557(3)
_cell_measurement_temperature 200(2)
_cell_volume 996.5(5)
_diffrn_ambient_temperature 293(2)
_exptl_crystal_density_diffrn 2.346
_cod_depositor_comments
;
The following automatic conversions were performed:
'_symmetry_cell_setting' value 'Orthorhombic' changed to 'orthorhombic'
according to '/home/saulius/struct/CIF-dictionaries/cif_core.dic'
dictionary named 'cif_core.dic' version 2.4.1 from 2010-06-29.

Automatic conversion script
Id: cif_fix_enum 1527 2010-12-29 10:47:43Z saulius 
;
_cod_database_code 7051399

loop_
_symmetry_equiv_pos_as_xyz
'x, y, z'
'-x, -y, z'
'x+1/2, -y+1/2, z'
'-x+1/2, y+1/2, z'
'x, y+1/2, z+1/2'
'-x, -y+1/2, z+1/2'
'x+1/2, -y+1, z+1/2'
'-x+1/2, y+1, z+1/2'

loop_
_atom_site_label
_atom_site_type_symbol
_atom_site_fract_x
_atom_site_fract_y
_atom_site_fract_z
_atom_site_U_iso_or_equiv
_atom_site_adp_type
_atom_site_occupancy
_atom_site_calc_flag
_atom_site_refinement_flags
_atom_site_disorder_assembly
_atom_site_disorder_group
W1 W 0.0000 0.0000 -0.0022(5) 0.02438(16) Uani 1 d SD . .
O1 O 0.1260(7) 0.2567(15) 0.1769(7) 0.049(2) Uani 1 d DU . .
C1 C 0.0787(12) 0.158(2) 0.1160(8) 0.031(3) Uani 1 d DU . .
O2 O -0.0968(7) -0.2956(15) -0.1816(6) 0.053(2) Uani 1 d DU . .
C2 C -0.0643(10) -0.193(2) -0.1144(10) 0.036(3) Uani 1 d DU . .
C3 C -0.1151(8) 0.2747(14) 0.0371(7) 0.033(2) Uani 1 d D . .
H31 H -0.087(6) 0.414(9) 0.020(5) 0.041(15) Uiso 1 d D . .
H32 H -0.133(8) 0.296(12) 0.112(4) 0.041(15) Uiso 1 d D . .
C4 C -0.1634(7) 0.1482(15) -0.0420(7) 0.031(2) Uani 1 d D . .
H41 H -0.172(6) 0.162(12) -0.119(4) 0.041(15) Uiso 1 d D . .
H42 H -0.222(5) 0.050(10) -0.028(4) 0.041(15) Uiso 1 d D . .

loop_
_atom_site_aniso_label
_atom_site_aniso_U_11
_atom_site_aniso_U_22
_atom_site_aniso_U_33
_atom_site_aniso_U_23
_atom_site_aniso_U_13
_atom_site_aniso_U_12
W1 0.0238(2) 0.0225(2) 0.0268(2) 0.000 0.000 -0.0008(3)
O1 0.047(5) 0.059(5) 0.040(4) -0.017(4) -0.004(4) -0.014(4)
C1 0.041(5) 0.024(5) 0.029(4) 0.006(4) -0.004(4) 0.008(5)
O2 0.050(5) 0.060(5) 0.049(4) -0.018(4) 0.002(4) -0.018(5)
C2 0.036(6) 0.036(6) 0.036(5) -0.001(5) -0.001(5) 0.007(5)
C3 0.034(5) 0.017(5) 0.049(5) 0.004(4) -0.002(4) 0.015(4)
C4 0.026(4) 0.018(5) 0.047(5) 0.004(4) 0.000(4) 0.000(4)

loop_
_geom_bond_atom_site_label_1
_geom_bond_atom_site_label_2
_geom_bond_distance
_geom_bond_site_symmetry_2
_geom_bond_publ_flag
W1 C2 2.033(10) . ?
W1 C2 2.033(10) 2 ?
W1 C1 2.045(9) . ?
W1 C1 2.045(9) 2 ?
W1 C4 2.299(9) . ?
W1 C4 2.299(9) 2 ?
W1 C3 2.315(9) . ?
W1 C3 2.315(9) 2 ?
O1 C1 1.151(11) . ?
O2 C2 1.142(10) . ?
C3 C4 1.413(13) . ?
C3 H31 0.98(4) . ?
C3 H32 0.98(4) . ?
C4 H41 0.98(4) . ?
C4 H42 0.98(4) . ?
